data_7705104
loop_
_publ_author_name
'Long, J\'er\^ome'
'Tolpygin, Aleksei O.'
'Cherkasov, Anton V.'
'Lyssenko, Konstantin A.'
'Guari, Yannick'
'Larionova, Joulia'
'Trifonov, Alexander A.'

_publ_section_title
;
 Single-molecule magnet behavior in heterolopetic
 Dy<sup>3+</sup>-chloro-diazabutadiene complexes: influence of the
 nuclearity and ligand redox state.
;
_journal_issue 34
_journal_name_full 'Dalton transactions (Cambridge, England : 2003)'
_journal_page_first 11890
_journal_page_last 11901
_journal_paper_doi 10.1039/d0dt02305a
_journal_volume 49
_journal_year 2020
_chemical_formula_moiety 'C34 H52 Cl2 Dy N2 O2'
_chemical_formula_sum 'C34 H52 Cl2 Dy N2 O2'
_chemical_formula_weight 754.17
_space_group_crystal_system monoclinic
_space_group_IT_number 14
_space_group_name_Hall '-P 2yn'
_space_group_name_H-M_alt 'P 1 21/n 1'
_atom_sites_solution_hydrogens mixed
_atom_sites_solution_primary dual
_atom_sites_solution_secondary difmap
_audit_creation_method SHELXL-2018/3
_audit_update_record
;
2020-07-24 deposited with the CCDC.	2020-08-10 downloaded from the CCDC.
;
_cell_angle_alpha 90
_cell_angle_beta 105.4108(12)
_cell_angle_gamma 90
_cell_formula_units_Z 4
_cell_length_a 10.1402(6)
_cell_length_b 19.7105(10)
_cell_length_c 18.5480(10)
_cell_measurement_reflns_used 9992
_cell_measurement_temperature 120(2)
_cell_measurement_theta_max 29.32
_cell_measurement_theta_min 2.24
_cell_volume 3573.9(3)
_computing_cell_refinement Saint
_computing_data_collection APEX3
_computing_data_reduction Saint
_computing_molecular_graphics 'Diamond 2.1, Mercury 4.3.1'
_computing_publication_material 'Diamond 2.1, Mercury 4.3.1'
_computing_structure_refinement 'SHELXL 2018/3'
_computing_structure_solution 'SHELXT 2014/5'
_diffrn_ambient_temperature 120(2)
_diffrn_measured_fraction_theta_full 0.999
_diffrn_measured_fraction_theta_max 1.000
_diffrn_measurement_device_type 'Bruker Apex II (CCD)'
_diffrn_measurement_method '\w scans'
_diffrn_radiation_type MoK\a
_diffrn_radiation_wavelength 0.71073
_diffrn_reflns_av_R_equivalents 0.0599
_diffrn_reflns_av_unetI/netI 0.0286
_diffrn_reflns_Laue_measured_fraction_full 0.999
_diffrn_reflns_Laue_measured_fraction_max 1.000
_diffrn_reflns_limit_h_max 14
_diffrn_reflns_limit_h_min -14
_diffrn_reflns_limit_k_max 27
_diffrn_reflns_limit_k_min -27
_diffrn_reflns_limit_l_max 26
_diffrn_reflns_limit_l_min -26
_diffrn_reflns_number 107359
_diffrn_reflns_point_group_measured_fraction_full 0.999
_diffrn_reflns_point_group_measured_fraction_max 1.000
_diffrn_reflns_theta_full 25.242
_diffrn_reflns_theta_max 30.034
_diffrn_reflns_theta_min 1.538
_diffrn_source 'fine-focus sealed tube'
_exptl_absorpt_coefficient_mu 2.270
_exptl_absorpt_correction_T_max 0.862
_exptl_absorpt_correction_T_min 0.592
_exptl_absorpt_correction_type multi-scan
_exptl_absorpt_process_details SADABS
_exptl_crystal_colour colorless
_exptl_crystal_density_diffrn 1.402
_exptl_crystal_description block
_exptl_crystal_F_000 1544
_exptl_crystal_size_max 0.32
_exptl_crystal_size_mid 0.20
_exptl_crystal_size_min 0.12
_refine_diff_density_max 0.973
_refine_diff_density_min -0.848
_refine_diff_density_rms 0.081
_refine_ls_extinction_method none
_refine_ls_goodness_of_fit_ref 1.022
_refine_ls_hydrogen_treatment mixed
_refine_ls_matrix_type full
_refine_ls_number_parameters 386
_refine_ls_number_reflns 10451
_refine_ls_number_restraints 0
_refine_ls_restrained_S_all 1.022
_refine_ls_R_factor_all 0.0287
_refine_ls_R_factor_gt 0.0224
_refine_ls_shift/su_max 0.001
_refine_ls_shift/su_mean 0.000
_refine_ls_structure_factor_coef Fsqd
_refine_ls_weighting_details 'w=1/[\s^2^(Fo^2^)+(0.0188P)^2^+2.2770P] where P=(Fo^2^+2Fc^2^)/3'
_refine_ls_weighting_scheme calc
_refine_ls_wR_factor_gt 0.0485
_refine_ls_wR_factor_ref 0.0509
_reflns_Friedel_coverage 0.000
_reflns_number_gt 9199
_reflns_number_total 10451
_reflns_threshold_expression 'I > 2\s(I)'
_cod_data_source_file d0dt02305a2.cif
_cod_data_source_block 3-hks_2018-19
_cod_depositor_comments 'Adding full bibliography for 7705103--7705106.cif.'
_cod_original_sg_symbol_H-M 'P 21/n'
_cod_database_code 7705104
_shelx_shelxl_version_number 2018/3
_shelx_space_group_comment
;
The symmetry employed for this shelxl refinement is uniquely defined
by the following loop, which should always be used as a source of
symmetry information in preference to the above space-group names.
They are only intended as comments.
;
_shelx_estimated_absorpt_t_min 0.530
_shelx_estimated_absorpt_t_max 0.772

loop_
_space_group_symop_operation_xyz
'x, y, z'
'-x+1/2, y+1/2, -z+1/2'
'-x, -y, -z'
'x-1/2, -y-1/2, z-1/2'

loop_
_atom_site_label
_atom_site_type_symbol
_atom_site_fract_x
_atom_site_fract_y
_atom_site_fract_z
_atom_site_U_iso_or_equiv
_atom_site_adp_type
_atom_site_occupancy
_atom_site_site_symmetry_order
_atom_site_calc_flag
_atom_site_refinement_flags_posn
_atom_site_refinement_flags_adp
_atom_site_refinement_flags_occupancy
_atom_site_disorder_assembly
_atom_site_disorder_group
Dy1 Dy 0.34132(2) 0.40308(2) 0.61121(2) 0.01209(3) Uani 1 1 d . . . . .
Cl2 Cl 0.10903(4) 0.44624(2) 0.62430(3) 0.01841(9) Uani 1 1 d . . . . .
Cl1 Cl 0.55354(5) 0.38798(3) 0.56082(3) 0.02269(10) Uani 1 1 d . . . . .
O2 O 0.39728(14) 0.52035(6) 0.61958(8) 0.0200(3) Uani 1 1 d . . . . .
O1 O 0.21787(14) 0.38148(7) 0.48534(7) 0.0199(3) Uani 1 1 d . . . . .
N1 N 0.31159(15) 0.28854(7) 0.64541(8) 0.0136(3) Uani 1 1 d . . . . .
N2 N 0.44992(15) 0.38616(7) 0.74044(8) 0.0133(3) Uani 1 1 d . . . . .
C1 C 0.3592(2) 0.27512(9) 0.71819(10) 0.0183(4) Uani 1 1 d . . . . .
H1A H 0.349(2) 0.2322(11) 0.7371(12) 0.016(5) Uiso 1 1 d . . . . .
C2 C 0.4297(2) 0.32532(10) 0.76672(10) 0.0190(4) Uani 1 1 d . . . . .
H2A H 0.463(2) 0.3163(12) 0.8164(13) 0.024(6) Uiso 1 1 d . . . . .
C3 C 0.25422(17) 0.23366(8) 0.59666(9) 0.0126(3) Uani 1 1 d . . . . .
C4 C 0.34260(17) 0.19105(9) 0.56956(10) 0.0140(3) Uani 1 1 d . . . . .
C5 C 0.28475(19) 0.14073(9) 0.51832(10) 0.0169(3) Uani 1 1 d . . . . .
H5A H 0.342860 0.111148 0.500361 0.020 Uiso 1 1 calc R U . . .
C6 C 0.14418(19) 0.13281(9) 0.49289(10) 0.0179(4) Uani 1 1 d . . . . .
H6A H 0.106463 0.098655 0.457229 0.022 Uiso 1 1 calc R U . . .
C7 C 0.05914(18) 0.17510(9) 0.51992(10) 0.0170(3) Uani 1 1 d . . . . .
H7A H -0.037129 0.169372 0.502499 0.020 Uiso 1 1 calc R U . . .
C8 C 0.11136(17) 0.22590(9) 0.57208(10) 0.0140(3) Uani 1 1 d . . . . .
C9 C 0.49722(18) 0.19908(10) 0.59514(11) 0.0185(4) Uani 1 1 d . . . . .
H9A H 0.517769 0.244709 0.619059 0.022 Uiso 1 1 calc R U . . .
C10 C 0.5632(2) 0.19556(12) 0.52971(13) 0.0285(5) Uani 1 1 d . . . . .
H10A H 0.517954 0.227947 0.490912 0.043 Uiso 1 1 calc R U . . .
H10B H 0.553316 0.149591 0.508836 0.043 Uiso 1 1 calc R U . . .
H10C H 0.660582 0.206913 0.547606 0.043 Uiso 1 1 calc R U . . .
C11 C 0.5595(2) 0.14546(12) 0.65384(12) 0.0276(4) Uani 1 1 d . . . . .
H11A H 0.658812 0.151889 0.670738 0.041 Uiso 1 1 calc R U . . .
H11B H 0.539408 0.100154 0.631909 0.041 Uiso 1 1 calc R U . . .
H11C H 0.520266 0.149949 0.696526 0.041 Uiso 1 1 calc R U . . .
C12 C 0.01444(19) 0.26911(9) 0.60264(11) 0.0180(4) Uani 1 1 d . . . . .
H12A H 0.069312 0.306214 0.633321 0.022 Uiso 1 1 calc R U . . .
C13 C -0.0967(2) 0.30220(11) 0.54032(12) 0.0262(4) Uani 1 1 d . . . . .
H13A H -0.155485 0.330341 0.562409 0.039 Uiso 1 1 calc R U . . .
H13B H -0.151908 0.266867 0.509161 0.039 Uiso 1 1 calc R U . . .
H13C H -0.053969 0.330594 0.509469 0.039 Uiso 1 1 calc R U . . .
C14 C -0.0483(2) 0.22660(11) 0.65425(12) 0.0262(4) Uani 1 1 d . . . . .
H14A H -0.114095 0.254256 0.671635 0.039 Uiso 1 1 calc R U . . .
H14B H 0.024226 0.211153 0.697359 0.039 Uiso 1 1 calc R U . . .
H14C H -0.095213 0.187188 0.626779 0.039 Uiso 1 1 calc R U . . .
C15 C 0.53112(18) 0.43330(9) 0.79305(9) 0.0138(3) Uani 1 1 d . . . . .
C16 C 0.67442(19) 0.43339(9) 0.80557(10) 0.0160(3) Uani 1 1 d . . . . .
C17 C 0.7504(2) 0.48055(10) 0.85572(11) 0.0213(4) Uani 1 1 d . . . . .
H17A H 0.847100 0.481427 0.864717 0.026 Uiso 1 1 calc R U . . .
C18 C 0.6873(2) 0.52621(10) 0.89271(11) 0.0226(4) Uani 1 1 d . . . . .
H18A H 0.740850 0.557936 0.926772 0.027 Uiso 1 1 calc R U . . .
C19 C 0.5465(2) 0.52561(9) 0.88005(11) 0.0208(4) Uani 1 1 d . . . . .
H19A H 0.504257 0.557071 0.905678 0.025 Uiso 1 1 calc R U . . .
C20 C 0.46546(19) 0.47940(9) 0.83010(10) 0.0166(3) Uani 1 1 d . . . . .
C21 C 0.74762(19) 0.38216(10) 0.76816(11) 0.0188(4) Uani 1 1 d . . . . .
H21A H 0.677077 0.359915 0.726841 0.023 Uiso 1 1 calc R U . . .
C22 C 0.8145(3) 0.32693(12) 0.82374(13) 0.0361(5) Uani 1 1 d . . . . .
H22A H 0.856004 0.292792 0.798190 0.054 Uiso 1 1 calc R U . . .
H22B H 0.745061 0.305358 0.844097 0.054 Uiso 1 1 calc R U . . .
H22C H 0.885334 0.347217 0.864583 0.054 Uiso 1 1 calc R U . . .
C23 C 0.8537(2) 0.41455(12) 0.73385(14) 0.0308(5) Uani 1 1 d . . . . .
H23A H 0.895947 0.379388 0.709968 0.046 Uiso 1 1 calc R U . . .
H23B H 0.924329 0.436855 0.773177 0.046 Uiso 1 1 calc R U . . .
H23C H 0.808989 0.448172 0.696384 0.046 Uiso 1 1 calc R U . . .
C24 C 0.3115(2) 0.47833(10) 0.81966(11) 0.0221(4) Uani 1 1 d . . . . .
H24A H 0.270054 0.448890 0.775560 0.027 Uiso 1 1 calc R U . . .
C25 C 0.2776(2) 0.44700(14) 0.88821(14) 0.0377(6) Uani 1 1 d . . . . .
H25A H 0.178241 0.446462 0.880573 0.057 Uiso 1 1 calc R U . . .
H25B H 0.320191 0.474018 0.932655 0.057 Uiso 1 1 calc R U . . .
H25C H 0.312841 0.400478 0.895227 0.057 Uiso 1 1 calc R U . . .
C26 C 0.2476(2) 0.54874(12) 0.80397(13) 0.0328(5) Uani 1 1 d . . . . .
H26A H 0.147818 0.544929 0.792579 0.049 Uiso 1 1 calc R U . . .
H26B H 0.272853 0.568869 0.761201 0.049 Uiso 1 1 calc R U . . .
H26C H 0.281084 0.577607 0.848067 0.049 Uiso 1 1 calc R U . . .
C7S C 0.5254(2) 0.61046(11) 0.68245(12) 0.0285(5) Uani 1 1 d . . . . .
H7SA H 0.604411 0.640717 0.684927 0.034 Uiso 1 1 calc R U . . .
H7SB H 0.518025 0.601554 0.733767 0.034 Uiso 1 1 calc R U . . .
C8S C 0.5375(2) 0.54538(10) 0.64207(12) 0.0222(4) Uani 1 1 d . . . . .
H8SA H 0.572773 0.553949 0.597987 0.027 Uiso 1 1 calc R U . . .
H8SB H 0.598662 0.512765 0.675630 0.027 Uiso 1 1 calc R U . . .
C5S C 0.3070(2) 0.57923(10) 0.59997(12) 0.0245(4) Uani 1 1 d . . . . .
H5SA H 0.227528 0.574660 0.621112 0.029 Uiso 1 1 calc R U . . .
H5SB H 0.273211 0.583784 0.544982 0.029 Uiso 1 1 calc R U . . .
C4S C 0.2327(2) 0.32575(10) 0.43675(10) 0.0201(4) Uani 1 1 d . . . . .
H4SA H 0.230864 0.281501 0.461722 0.024 Uiso 1 1 calc R U . . .
H4SB H 0.319394 0.329629 0.422077 0.024 Uiso 1 1 calc R U . . .
C6S C 0.3932(2) 0.64067(11) 0.63336(13) 0.0311(5) Uani 1 1 d . . . . .
H6SA H 0.346170 0.668304 0.663543 0.037 Uiso 1 1 calc R U . . .
H6SB H 0.412089 0.669489 0.593527 0.037 Uiso 1 1 calc R U . . .
C3S C 0.1108(2) 0.33312(11) 0.36958(12) 0.0285(5) Uani 1 1 d . . . . .
H3SA H 0.027649 0.312872 0.379087 0.034 Uiso 1 1 calc R U . . .
H3SB H 0.128167 0.311743 0.324682 0.034 Uiso 1 1 calc R U . . .
C1S C 0.1317(2) 0.43414(11) 0.44101(11) 0.0275(5) Uani 1 1 d . . . . .
H1SA H 0.181289 0.477881 0.446146 0.033 Uiso 1 1 calc R U . . .
H1SB H 0.047256 0.440393 0.457497 0.033 Uiso 1 1 calc R U . . .
C2S C 0.0974(2) 0.40952(11) 0.36078(12) 0.0292(5) Uani 1 1 d . . . . .
H2SA H 0.162520 0.427780 0.334294 0.035 Uiso 1 1 calc R U . . .
H2SB H 0.003228 0.422645 0.333215 0.035 Uiso 1 1 calc R U . . .

loop_
_atom_site_aniso_label
_atom_site_aniso_U_11
_atom_site_aniso_U_22
_atom_site_aniso_U_33
_atom_site_aniso_U_23
_atom_site_aniso_U_13
_atom_site_aniso_U_12
Dy1 0.01503(4) 0.01031(4) 0.00972(4) 0.00074(3) 0.00119(3) 0.00177(3)
Cl2 0.01755(19) 0.0168(2) 0.0207(2) 0.00036(16) 0.00486(16) 0.00337(16)
Cl1 0.0207(2) 0.0295(2) 0.0194(2) -0.00076(18) 0.00797(17) 0.00185(18)
O2 0.0206(6) 0.0123(6) 0.0262(7) 0.0022(5) 0.0046(5) 0.0001(5)
O1 0.0234(7) 0.0196(7) 0.0125(6) -0.0026(5) -0.0027(5) 0.0085(5)
N1 0.0160(7) 0.0103(7) 0.0128(7) -0.0008(5) 0.0008(5) -0.0008(5)
N2 0.0160(7) 0.0125(7) 0.0104(7) -0.0012(5) 0.0016(5) -0.0003(5)
C1 0.0263(9) 0.0119(8) 0.0150(9) 0.0023(7) 0.0023(7) -0.0023(7)
C2 0.0276(9) 0.0164(9) 0.0101(8) 0.0010(7) 0.0000(7) -0.0021(7)
C3 0.0166(8) 0.0102(7) 0.0092(7) 0.0011(6) 0.0001(6) -0.0015(6)
C4 0.0148(8) 0.0120(8) 0.0140(8) 0.0026(6) 0.0016(6) 0.0002(6)
C5 0.0207(8) 0.0139(8) 0.0163(9) -0.0016(7) 0.0055(7) 0.0006(7)
C6 0.0223(9) 0.0144(8) 0.0149(8) -0.0028(7) 0.0011(7) -0.0044(7)
C7 0.0148(8) 0.0178(9) 0.0164(9) 0.0004(7) 0.0009(7) -0.0030(7)
C8 0.0154(8) 0.0125(8) 0.0134(8) 0.0025(6) 0.0026(6) -0.0005(6)
C9 0.0158(8) 0.0179(9) 0.0205(9) -0.0012(7) 0.0024(7) -0.0002(7)
C10 0.0198(9) 0.0363(12) 0.0308(12) 0.0029(9) 0.0089(8) -0.0004(8)
C11 0.0220(9) 0.0344(12) 0.0239(10) 0.0058(9) 0.0017(8) 0.0063(9)
C12 0.0176(8) 0.0142(8) 0.0223(9) -0.0009(7) 0.0057(7) -0.0002(7)
C13 0.0214(9) 0.0254(11) 0.0321(11) 0.0063(9) 0.0077(8) 0.0058(8)
C14 0.0299(10) 0.0265(11) 0.0262(11) 0.0007(8) 0.0142(9) 0.0004(8)
C15 0.0206(8) 0.0094(8) 0.0099(8) 0.0014(6) 0.0017(6) -0.0006(6)
C16 0.0220(9) 0.0136(8) 0.0121(8) 0.0011(6) 0.0040(7) -0.0028(7)
C17 0.0228(9) 0.0210(9) 0.0185(9) -0.0004(7) 0.0027(7) -0.0068(7)
C18 0.0322(11) 0.0157(9) 0.0174(9) -0.0036(7) 0.0020(8) -0.0084(8)
C19 0.0331(10) 0.0124(8) 0.0151(9) -0.0032(7) 0.0034(8) 0.0023(7)
C20 0.0237(9) 0.0132(8) 0.0114(8) 0.0014(6) 0.0020(7) 0.0028(7)
C21 0.0210(9) 0.0199(9) 0.0154(9) -0.0015(7) 0.0048(7) -0.0007(7)
C22 0.0577(16) 0.0278(12) 0.0266(12) 0.0052(9) 0.0177(11) 0.0148(11)
C23 0.0276(11) 0.0322(12) 0.0375(13) 0.0024(10) 0.0174(10) 0.0001(9)
C24 0.0221(9) 0.0259(10) 0.0160(9) -0.0032(7) 0.0012(7) 0.0079(8)
C25 0.0266(11) 0.0517(16) 0.0351(13) 0.0123(11) 0.0085(10) 0.0024(10)
C26 0.0362(12) 0.0347(12) 0.0249(11) 0.0002(9) 0.0039(9) 0.0180(10)
C7S 0.0409(12) 0.0247(11) 0.0212(10) -0.0047(8) 0.0104(9) -0.0107(9)
C8S 0.0245(9) 0.0181(9) 0.0228(10) 0.0025(7) 0.0042(8) -0.0042(7)
C5S 0.0297(10) 0.0143(9) 0.0299(11) 0.0035(8) 0.0084(9) 0.0056(7)
C4S 0.0308(10) 0.0157(9) 0.0117(8) -0.0010(7) 0.0024(7) 0.0070(7)
C6S 0.0453(13) 0.0146(9) 0.0354(12) -0.0035(9) 0.0142(10) -0.0002(9)
C3S 0.0368(11) 0.0262(11) 0.0170(10) -0.0061(8) -0.0024(8) -0.0008(9)
C1S 0.0371(12) 0.0219(10) 0.0176(10) -0.0007(8) -0.0029(8) 0.0133(9)
C2S 0.0366(12) 0.0299(11) 0.0163(9) 0.0004(8) -0.0017(9) 0.0124(9)

loop_
_atom_type_symbol
_atom_type_description
_atom_type_scat_dispersion_real
_atom_type_scat_dispersion_imag
_atom_type_scat_source
C C 0.0033 0.0016 'International Tables Vol C Tables 4.2.6.8 and 6.1.1.4'
H H 0.0000 0.0000 'International Tables Vol C Tables 4.2.6.8 and 6.1.1.4'
N N 0.0061 0.0033 'International Tables Vol C Tables 4.2.6.8 and 6.1.1.4'
Cl Cl 0.1484 0.1585 'International Tables Vol C Tables 4.2.6.8 and 6.1.1.4'
Dy Dy -0.1892 4.4098 'International Tables Vol C Tables 4.2.6.8 and 6.1.1.4'
O O 0.0106 0.0060 'International Tables Vol C Tables 4.2.6.8 and 6.1.1.4'

loop_
_geom_angle_atom_site_label_1
_geom_angle_atom_site_label_2
_geom_angle_atom_site_label_3
_geom_angle
_geom_angle_site_symmetry_1
_geom_angle_site_symmetry_3
_geom_angle_publ_flag
O2 Dy1 O1 107.04(5) . . ?
O2 Dy1 N2 91.83(5) . . ?
O1 Dy1 N2 161.13(5) . . ?
O2 Dy1 N1 161.51(5) . . ?
O1 Dy1 N1 91.19(5) . . ?
N2 Dy1 N1 69.94(5) . . ?
O2 Dy1 Cl2 83.17(3) . . ?
O1 Dy1 Cl2 84.01(3) . . ?
N2 Dy1 Cl2 98.12(4) . . ?
N1 Dy1 Cl2 95.98(4) . . ?
O2 Dy1 Cl1 85.88(3) . . ?
O1 Dy1 Cl1 84.02(4) . . ?
N2 Dy1 Cl1 98.13(4) . . ?
N1 Dy1 Cl1 99.41(4) . . ?
Cl2 Dy1 Cl1 160.649(16) . . ?
C8S O2 C5S 107.50(14) . . ?
C8S O2 Dy1 123.10(11) . . ?
C5S O2 Dy1 129.28(12) . . ?
C4S O1 C1S 109.44(14) . . ?
C4S O1 Dy1 129.07(10) . . ?
C1S O1 Dy1 120.37(11) . . ?
C1 N1 C3 117.84(15) . . ?
C1 N1 Dy1 114.79(11) . . ?
C3 N1 Dy1 127.33(11) . . ?
C2 N2 C15 116.74(15) . . ?
C2 N2 Dy1 114.84(12) . . ?
C15 N2 Dy1 128.40(11) . . ?
N1 C1 C2 119.77(17) . . ?
N1 C1 H1A 121.0(13) . . ?
C2 C1 H1A 119.2(13) . . ?
N2 C2 C1 120.24(17) . . ?
N2 C2 H2A 119.6(15) . . ?
C1 C2 H2A 120.1(15) . . ?
C8 C3 C4 121.02(16) . . ?
C8 C3 N1 119.87(15) . . ?
C4 C3 N1 118.94(15) . . ?
C5 C4 C3 118.31(16) . . ?
C5 C4 C9 120.00(16) . . ?
C3 C4 C9 121.69(16) . . ?
C6 C5 C4 121.45(17) . . ?
C6 C5 H5A 119.3 . . ?
C4 C5 H5A 119.3 . . ?
C7 C6 C5 119.45(17) . . ?
C7 C6 H6A 120.3 . . ?
C5 C6 H6A 120.3 . . ?
C6 C7 C8 121.65(16) . . ?
C6 C7 H7A 119.2 . . ?
C8 C7 H7A 119.2 . . ?
C7 C8 C3 118.11(16) . . ?
C7 C8 C12 119.80(16) . . ?
C3 C8 C12 122.04(16) . . ?
C4 C9 C11 110.30(16) . . ?
C4 C9 C10 112.24(16) . . ?
C11 C9 C10 110.33(16) . . ?
C4 C9 H9A 107.9 . . ?
C11 C9 H9A 107.9 . . ?
C10 C9 H9A 107.9 . . ?
C9 C10 H10A 109.5 . . ?
C9 C10 H10B 109.5 . . ?
H10A C10 H10B 109.5 . . ?
C9 C10 H10C 109.5 . . ?
H10A C10 H10C 109.5 . . ?
H10B C10 H10C 109.5 . . ?
C9 C11 H11A 109.5 . . ?
C9 C11 H11B 109.5 . . ?
H11A C11 H11B 109.5 . . ?
C9 C11 H11C 109.5 . . ?
H11A C11 H11C 109.5 . . ?
H11B C11 H11C 109.5 . . ?
C8 C12 C13 112.15(16) . . ?
C8 C12 C14 110.10(15) . . ?
C13 C12 C14 111.12(16) . . ?
C8 C12 H12A 107.8 . . ?
C13 C12 H12A 107.8 . . ?
C14 C12 H12A 107.8 . . ?
C12 C13 H13A 109.5 . . ?
C12 C13 H13B 109.5 . . ?
H13A C13 H13B 109.5 . . ?
C12 C13 H13C 109.5 . . ?
H13A C13 H13C 109.5 . . ?
H13B C13 H13C 109.5 . . ?
C12 C14 H14A 109.5 . . ?
C12 C14 H14B 109.5 . . ?
H14A C14 H14B 109.5 . . ?
C12 C14 H14C 109.5 . . ?
H14A C14 H14C 109.5 . . ?
H14B C14 H14C 109.5 . . ?
C20 C15 C16 121.26(16) . . ?
C20 C15 N2 119.23(16) . . ?
C16 C15 N2 119.50(15) . . ?
C17 C16 C15 118.30(17) . . ?
C17 C16 C21 119.71(17) . . ?
C15 C16 C21 121.95(16) . . ?
C18 C17 C16 121.15(18) . . ?
C18 C17 H17A 119.4 . . ?
C16 C17 H17A 119.4 . . ?
C19 C18 C17 120.08(18) . . ?
C19 C18 H18A 120.0 . . ?
C17 C18 H18A 120.0 . . ?
C18 C19 C20 121.05(18) . . ?
C18 C19 H19A 119.5 . . ?
C20 C19 H19A 119.5 . . ?
C19 C20 C15 118.17(17) . . ?
C19 C20 C24 119.72(17) . . ?
C15 C20 C24 122.07(16) . . ?
C16 C21 C23 113.25(16) . . ?
C16 C21 C22 110.31(16) . . ?
C23 C21 C22 110.07(18) . . ?
C16 C21 H21A 107.7 . . ?
C23 C21 H21A 107.7 . . ?
C22 C21 H21A 107.7 . . ?
C21 C22 H22A 109.5 . . ?
C21 C22 H22B 109.5 . . ?
H22A C22 H22B 109.5 . . ?
C21 C22 H22C 109.5 . . ?
H22A C22 H22C 109.5 . . ?
H22B C22 H22C 109.5 . . ?
C21 C23 H23A 109.5 . . ?
C21 C23 H23B 109.5 . . ?
H23A C23 H23B 109.5 . . ?
C21 C23 H23C 109.5 . . ?
H23A C23 H23C 109.5 . . ?
H23B C23 H23C 109.5 . . ?
C20 C24 C26 112.40(18) . . ?
C20 C24 C25 110.41(16) . . ?
C26 C24 C25 110.31(18) . . ?
C20 C24 H24A 107.9 . . ?
C26 C24 H24A 107.9 . . ?
C25 C24 H24A 107.9 . . ?
C24 C25 H25A 109.5 . . ?
C24 C25 H25B 109.5 . . ?
H25A C25 H25B 109.5 . . ?
C24 C25 H25C 109.5 . . ?
H25A C25 H25C 109.5 . . ?
H25B C25 H25C 109.5 . . ?
C24 C26 H26A 109.5 . . ?
C24 C26 H26B 109.5 . . ?
H26A C26 H26B 109.5 . . ?
C24 C26 H26C 109.5 . . ?
H26A C26 H26C 109.5 . . ?
H26B C26 H26C 109.5 . . ?
C8S C7S C6S 102.13(17) . . ?
C8S C7S H7SA 111.3 . . ?
C6S C7S H7SA 111.3 . . ?
C8S C7S H7SB 111.3 . . ?
C6S C7S H7SB 111.3 . . ?
H7SA C7S H7SB 109.2 . . ?
O2 C8S C7S 103.19(16) . . ?
O2 C8S H8SA 111.1 . . ?
C7S C8S H8SA 111.1 . . ?
O2 C8S H8SB 111.1 . . ?
C7S C8S H8SB 111.1 . . ?
H8SA C8S H8SB 109.1 . . ?
O2 C5S C6S 106.02(17) . . ?
O2 C5S H5SA 110.5 . . ?
C6S C5S H5SA 110.5 . . ?
O2 C5S H5SB 110.5 . . ?
C6S C5S H5SB 110.5 . . ?
H5SA C5S H5SB 108.7 . . ?
O1 C4S C3S 103.99(15) . . ?
O1 C4S H4SA 111.0 . . ?
C3S C4S H4SA 111.0 . . ?
O1 C4S H4SB 111.0 . . ?
C3S C4S H4SB 111.0 . . ?
H4SA C4S H4SB 109.0 . . ?
C5S C6S C7S 104.48(17) . . ?
C5S C6S H6SA 110.9 . . ?
C7S C6S H6SA 110.9 . . ?
C5S C6S H6SB 110.9 . . ?
C7S C6S H6SB 110.9 . . ?
H6SA C6S H6SB 108.9 . . ?
C4S C3S C2S 102.39(17) . . ?
C4S C3S H3SA 111.3 . . ?
C2S C3S H3SA 111.3 . . ?
C4S C3S H3SB 111.3 . . ?
C2S C3S H3SB 111.3 . . ?
H3SA C3S H3SB 109.2 . . ?
O1 C1S C2S 105.77(16) . . ?
O1 C1S H1SA 110.6 . . ?
C2S C1S H1SA 110.6 . . ?
O1 C1S H1SB 110.6 . . ?
C2S C1S H1SB 110.6 . . ?
H1SA C1S H1SB 108.7 . . ?
C1S C2S C3S 102.82(17) . . ?
C1S C2S H2SA 111.2 . . ?
C3S C2S H2SA 111.2 . . ?
C1S C2S H2SB 111.2 . . ?
C3S C2S H2SB 111.2 . . ?
H2SA C2S H2SB 109.1 . . ?

loop_
_geom_bond_atom_site_label_1
_geom_bond_atom_site_label_2
_geom_bond_distance
_geom_bond_site_symmetry_2
_geom_bond_publ_flag
Dy1 O2 2.3752(13) . ?
Dy1 O1 2.3761(13) . ?
Dy1 N2 2.3805(15) . ?
Dy1 N1 2.3858(15) . ?
Dy1 Cl2 2.5757(4) . ?
Dy1 Cl1 2.5811(5) . ?
O2 C8S 1.458(2) . ?
O2 C5S 1.463(2) . ?
O1 C4S 1.454(2) . ?
O1 C1S 1.461(2) . ?
N1 C1 1.334(2) . ?
N1 C3 1.430(2) . ?
N2 C2 1.331(2) . ?
N2 C15 1.437(2) . ?
C1 C2 1.399(3) . ?
C1 H1A 0.93(2) . ?
C2 H2A 0.91(2) . ?
C3 C8 1.407(2) . ?
C3 C4 1.415(2) . ?
C4 C5 1.391(2) . ?
C4 C9 1.521(2) . ?
C5 C6 1.386(3) . ?
C5 H5A 0.9500 . ?
C6 C7 1.386(3) . ?
C6 H6A 0.9500 . ?
C7 C8 1.395(2) . ?
C7 H7A 0.9500 . ?
C8 C12 1.519(2) . ?
C9 C11 1.528(3) . ?
C9 C10 1.536(3) . ?
C9 H9A 1.0000 . ?
C10 H10A 0.9800 . ?
C10 H10B 0.9800 . ?
C10 H10C 0.9800 . ?
C11 H11A 0.9800 . ?
C11 H11B 0.9800 . ?
C11 H11C 0.9800 . ?
C12 C13 1.530(3) . ?
C12 C14 1.532(3) . ?
C12 H12A 1.0000 . ?
C13 H13A 0.9800 . ?
C13 H13B 0.9800 . ?
C13 H13C 0.9800 . ?
C14 H14A 0.9800 . ?
C14 H14B 0.9800 . ?
C14 H14C 0.9800 . ?
C15 C20 1.409(2) . ?
C15 C16 1.409(3) . ?
C16 C17 1.393(3) . ?
C16 C21 1.525(3) . ?
C17 C18 1.387(3) . ?
C17 H17A 0.9500 . ?
C18 C19 1.384(3) . ?
C18 H18A 0.9500 . ?
C19 C20 1.400(3) . ?
C19 H19A 0.9500 . ?
C20 C24 1.521(3) . ?
C21 C23 1.528(3) . ?
C21 C22 1.529(3) . ?
C21 H21A 1.0000 . ?
C22 H22A 0.9800 . ?
C22 H22B 0.9800 . ?
C22 H22C 0.9800 . ?
C23 H23A 0.9800 . ?
C23 H23B 0.9800 . ?
C23 H23C 0.9800 . ?
C24 C26 1.527(3) . ?
C24 C25 1.532(3) . ?
C24 H24A 1.0000 . ?
C25 H25A 0.9800 . ?
C25 H25B 0.9800 . ?
C25 H25C 0.9800 . ?
C26 H26A 0.9800 . ?
C26 H26B 0.9800 . ?
C26 H26C 0.9800 . ?
C7S C8S 1.507(3) . ?
C7S C6S 1.527(3) . ?
C7S H7SA 0.9900 . ?
C7S H7SB 0.9900 . ?
C8S H8SA 0.9900 . ?
C8S H8SB 0.9900 . ?
C5S C6S 1.525(3) . ?
C5S H5SA 0.9900 . ?
C5S H5SB 0.9900 . ?
C4S C3S 1.511(3) . ?
C4S H4SA 0.9900 . ?
C4S H4SB 0.9900 . ?
C6S H6SA 0.9900 . ?
C6S H6SB 0.9900 . ?
C3S C2S 1.517(3) . ?
C3S H3SA 0.9900 . ?
C3S H3SB 0.9900 . ?
C1S C2S 1.515(3) . ?
C1S H1SA 0.9900 . ?
C1S H1SB 0.9900 . ?
C2S H2SA 0.9900 . ?
C2S H2SB 0.9900 . ?
